data_4104514
loop_
_publ_author_name
'David J. Hardee'
'Tristan H. Lambert'

_publ_section_title
;
 Lanthanum(III) Triflate-Catalyzed Cyclopropanation via Intramolecular
 Methylene Transfer
;
_journal_name_full 'Journal of the American Chemical Society'
_journal_page_first 7536
_journal_page_last 7537
_journal_paper_doi 10.1021/ja902137z
_journal_volume 131
_journal_year 2009
_chemical_formula_sum 'C22 H26 N4 O5'
_chemical_formula_weight 426.47
_chemical_name_systematic
;

 ?

;
_space_group_IT_number 2
_symmetry_cell_setting triclinic
_symmetry_space_group_name_Hall '-P 1'
_symmetry_space_group_name_H-M 'P -1'
_atom_sites_solution_hydrogens geom
_atom_sites_solution_primary direct
_atom_sites_solution_secondary difmap
_audit_creation_method SHELXL-97
_cell_angle_alpha 103.527(2)
_cell_angle_beta 94.330(2)
_cell_angle_gamma 95.501(2)
_cell_formula_units_Z 2
_cell_length_a 7.0477(9)
_cell_length_b 9.0172(12)
_cell_length_c 17.499(2)
_cell_measurement_reflns_used 4908
_cell_measurement_temperature 125(2)
_cell_measurement_theta_max 31.64
_cell_measurement_theta_min 2.36
_cell_volume 1070.7(2)
_computing_cell_refinement 'Bruker SMART'
_computing_data_collection 'Bruker SMART'
_computing_data_reduction 'Bruker SAINT'
_computing_molecular_graphics 'Bruker SHELXTL'
_computing_publication_material 'Bruker SHELXTL'
_computing_structure_refinement 'SHELXL-97 (Sheldrick, 1997)'
_computing_structure_solution 'SHELXS-97 (Sheldrick, 1990)'
_diffrn_ambient_temperature 125(2)
_diffrn_measured_fraction_theta_full 0.943
_diffrn_measured_fraction_theta_max 0.943
_diffrn_measurement_device_type 'CCD area detector'
_diffrn_measurement_method 'phi and omega scans'
_diffrn_radiation_monochromator graphite
_diffrn_radiation_source 'fine-focus sealed tube'
_diffrn_radiation_type MoK\a
_diffrn_radiation_wavelength 0.71073
_diffrn_reflns_av_R_equivalents 0.0470
_diffrn_reflns_av_sigmaI/netI 0.0731
_diffrn_reflns_limit_h_max 10
_diffrn_reflns_limit_h_min -10
_diffrn_reflns_limit_k_max 13
_diffrn_reflns_limit_k_min -13
_diffrn_reflns_limit_l_max 26
_diffrn_reflns_limit_l_min -26
_diffrn_reflns_number 18656
_diffrn_reflns_theta_full 32.49
_diffrn_reflns_theta_max 32.49
_diffrn_reflns_theta_min 2.34
_exptl_absorpt_coefficient_mu 0.095
_exptl_absorpt_correction_T_max 0.9981
_exptl_absorpt_correction_T_min 0.9821
_exptl_absorpt_correction_type empirical
_exptl_absorpt_process_details SADABS
_exptl_crystal_colour YELLOW
_exptl_crystal_density_diffrn 1.323
_exptl_crystal_density_method 'not measured'
_exptl_crystal_description PLATE
_exptl_crystal_F_000 452
_exptl_crystal_size_max 0.19
_exptl_crystal_size_mid 0.08
_exptl_crystal_size_min 0.02
_refine_diff_density_max 0.324
_refine_diff_density_min -0.263
_refine_diff_density_rms 0.053
_refine_ls_extinction_method none
_refine_ls_goodness_of_fit_ref 1.001
_refine_ls_hydrogen_treatment constr
_refine_ls_matrix_type full
_refine_ls_number_parameters 282
_refine_ls_number_reflns 7308
_refine_ls_number_restraints 0
_refine_ls_restrained_S_all 1.001
_refine_ls_R_factor_all 0.1095
_refine_ls_R_factor_gt 0.0520
_refine_ls_shift/su_max 0.000
_refine_ls_shift/su_mean 0.000
_refine_ls_structure_factor_coef Fsqd
_refine_ls_weighting_details 'calc w=1/[\s^2^(Fo^2^)+(0.0541P)^2^+0.0139P] where P=(Fo^2^+2Fc^2^)/3'
_refine_ls_weighting_scheme calc
_refine_ls_wR_factor_gt 0.1093
_refine_ls_wR_factor_ref 0.1306
_reflns_number_gt 4240
_reflns_number_total 7308
_reflns_threshold_expression >2sigma(I)
_cod_data_source_file ja902137z_si_002.cif
_cod_data_source_block dhcps10
_cod_database_code 4104514

loop_
_symmetry_equiv_pos_as_xyz
'x, y, z'
'-x, -y, -z'

loop_
_atom_site_label
_atom_site_type_symbol
_atom_site_fract_x
_atom_site_fract_y
_atom_site_fract_z
_atom_site_U_iso_or_equiv
_atom_site_adp_type
_atom_site_occupancy
_atom_site_symmetry_multiplicity
_atom_site_calc_flag
_atom_site_refinement_flags
N1 N 0.67020(17) 0.71916(14) -0.15622(7) 0.0219(3) Uani 1 1 d .
N2 N 0.68893(17) 0.69256(14) -0.08121(7) 0.0221(3) Uani 1 1 d .
H2A H 0.7869 0.6494 -0.0658 0.027 Uiso 1 1 calc R
N3 N 0.69907(17) 0.62583(14) 0.07531(7) 0.0220(3) Uani 1 1 d .
N4 N 0.10992(17) 0.85656(14) 0.11443(7) 0.0236(3) Uani 1 1 d .
O1 O 0.92292(14) 0.70067(11) -0.32025(6) 0.0221(2) Uani 1 1 d .
O2 O 0.82732(14) 0.58002(12) 0.03382(6) 0.0258(2) Uani 1 1 d .
O3 O 0.69045(16) 0.60571(14) 0.14188(6) 0.0363(3) Uani 1 1 d .
O4 O 0.11208(15) 0.82013(13) 0.17780(6) 0.0285(2) Uani 1 1 d .
O5 O -0.01794(16) 0.92316(13) 0.08979(7) 0.0321(3) Uani 1 1 d .
C1 C -0.0061(2) 0.1872(2) -0.39632(11) 0.0378(4) Uani 1 1 d .
H1B H -0.0270 0.1766 -0.3430 0.057 Uiso 1 1 calc R
H1C H 0.0608 0.1024 -0.4230 0.057 Uiso 1 1 calc R
H1D H -0.1298 0.1848 -0.4264 0.057 Uiso 1 1 calc R
C2 C 0.1131(2) 0.33698(18) -0.39098(9) 0.0250(3) Uani 1 1 d .
H2B H 0.0552 0.4301 -0.3644 0.030 Uiso 1 1 calc R
C3 C 0.2334(2) 0.35899(19) -0.45597(9) 0.0272(3) Uani 1 1 d .
H3A H 0.2429 0.4604 -0.4690 0.033 Uiso 1 1 calc R
H3B H 0.2346 0.2702 -0.5015 0.033 Uiso 1 1 calc R
C4 C 0.3273(2) 0.34994(18) -0.37718(9) 0.0245(3) Uani 1 1 d .
H4A H 0.3806 0.2512 -0.3769 0.029 Uiso 1 1 calc R
C5 C 0.4369(2) 0.48950(18) -0.32145(8) 0.0240(3) Uani 1 1 d .
H5A H 0.4433 0.4739 -0.2672 0.029 Uiso 1 1 calc R
H5B H 0.3666 0.5793 -0.3219 0.029 Uiso 1 1 calc R
C6 C 0.6400(2) 0.52442(17) -0.34227(8) 0.0225(3) Uani 1 1 d .
H6A H 0.7125 0.4370 -0.3390 0.027 Uiso 1 1 calc R
H6B H 0.6340 0.5347 -0.3975 0.027 Uiso 1 1 calc R
C7 C 0.7467(2) 0.67066(17) -0.28807(8) 0.0204(3) Uani 1 1 d .
H7A H 0.6688 0.7577 -0.2881 0.025 Uiso 1 1 calc R
C8 C 1.0191(2) 0.84887(17) -0.28322(9) 0.0261(3) Uani 1 1 d .
H8A H 1.0529 0.8560 -0.2264 0.031 Uiso 1 1 calc R
H8B H 0.9335 0.9279 -0.2877 0.031 Uiso 1 1 calc R
C9 C 1.1980(2) 0.87741(16) -0.32192(8) 0.0217(3) Uani 1 1 d .
C10 C 1.2194(2) 0.79747(17) -0.39812(9) 0.0241(3) Uani 1 1 d .
H10A H 1.1207 0.7213 -0.4268 0.029 Uiso 1 1 calc R
C11 C 1.3858(2) 0.82892(18) -0.43255(9) 0.0278(3) Uani 1 1 d .
H11A H 1.4009 0.7728 -0.4845 0.033 Uiso 1 1 calc R
C12 C 1.5291(2) 0.94126(18) -0.39171(10) 0.0290(4) Uani 1 1 d .
H12A H 1.6417 0.9630 -0.4156 0.035 Uiso 1 1 calc R
C13 C 1.5074(2) 1.02180(18) -0.31581(10) 0.0298(4) Uani 1 1 d .
H13A H 1.6052 1.0993 -0.2875 0.036 Uiso 1 1 calc R
C14 C 1.3431(2) 0.98948(17) -0.28105(9) 0.0276(3) Uani 1 1 d .
H14A H 1.3295 1.0445 -0.2288 0.033 Uiso 1 1 calc R
C15 C 0.7832(2) 0.65378(16) -0.20447(8) 0.0199(3) Uani 1 1 d .
C16 C 0.9338(2) 0.55755(18) -0.18593(9) 0.0277(3) Uani 1 1 d .
H16A H 1.0195 0.6158 -0.1397 0.042 Uiso 1 1 calc R
H16B H 1.0079 0.5300 -0.2313 0.042 Uiso 1 1 calc R
H16C H 0.8726 0.4639 -0.1746 0.042 Uiso 1 1 calc R
C17 C 0.5532(2) 0.73448(16) -0.03226(8) 0.0196(3) Uani 1 1 d .
C18 C 0.55314(19) 0.70418(16) 0.04367(8) 0.0191(3) Uani 1 1 d .
C19 C 0.4083(2) 0.74577(16) 0.09171(8) 0.0197(3) Uani 1 1 d .
H19A H 0.4099 0.7244 0.1424 0.024 Uiso 1 1 calc R
C20 C 0.2635(2) 0.81788(16) 0.06493(8) 0.0208(3) Uani 1 1 d .
C21 C 0.2590(2) 0.85083(17) -0.00909(8) 0.0239(3) Uani 1 1 d .
H21A H 0.1582 0.9017 -0.0265 0.029 Uiso 1 1 calc R
C22 C 0.4001(2) 0.80967(17) -0.05657(9) 0.0239(3) Uani 1 1 d .
H22A H 0.3954 0.8320 -0.1071 0.029 Uiso 1 1 calc R

loop_
_atom_site_aniso_label
_atom_site_aniso_U_11
_atom_site_aniso_U_22
_atom_site_aniso_U_33
_atom_site_aniso_U_23
_atom_site_aniso_U_13
_atom_site_aniso_U_12
N1 0.0217(6) 0.0278(7) 0.0178(6) 0.0076(5) 0.0036(5) 0.0048(5)
N2 0.0202(6) 0.0304(7) 0.0169(6) 0.0056(5) 0.0033(5) 0.0079(5)
N3 0.0179(6) 0.0267(7) 0.0216(6) 0.0059(5) 0.0018(5) 0.0041(5)
N4 0.0221(6) 0.0237(7) 0.0241(6) 0.0025(5) 0.0042(5) 0.0053(5)
O1 0.0221(5) 0.0207(5) 0.0234(5) 0.0039(4) 0.0091(4) 0.0002(4)
O2 0.0215(5) 0.0337(6) 0.0242(5) 0.0066(5) 0.0060(4) 0.0113(5)
O3 0.0337(6) 0.0590(8) 0.0263(6) 0.0222(6) 0.0097(5) 0.0211(6)
O4 0.0292(6) 0.0354(6) 0.0227(5) 0.0069(5) 0.0078(4) 0.0088(5)
O5 0.0269(6) 0.0381(7) 0.0355(6) 0.0110(5) 0.0065(5) 0.0171(5)
C1 0.0292(9) 0.0383(10) 0.0469(11) 0.0175(8) -0.0007(8) -0.0052(7)
C2 0.0205(7) 0.0279(8) 0.0273(8) 0.0074(6) 0.0046(6) 0.0023(6)
C3 0.0274(8) 0.0322(9) 0.0213(7) 0.0043(6) 0.0055(6) 0.0029(7)
C4 0.0196(7) 0.0250(8) 0.0300(8) 0.0081(6) 0.0043(6) 0.0043(6)
C5 0.0197(7) 0.0322(8) 0.0211(7) 0.0077(6) 0.0047(6) 0.0031(6)
C6 0.0214(7) 0.0267(8) 0.0200(7) 0.0063(6) 0.0044(6) 0.0022(6)
C7 0.0190(7) 0.0249(7) 0.0196(7) 0.0077(6) 0.0060(5) 0.0048(6)
C8 0.0280(8) 0.0205(7) 0.0287(8) 0.0028(6) 0.0093(6) 0.0004(6)
C9 0.0222(7) 0.0185(7) 0.0257(7) 0.0079(6) 0.0022(6) 0.0026(6)
C10 0.0214(7) 0.0251(8) 0.0251(8) 0.0051(6) 0.0030(6) 0.0012(6)
C11 0.0259(8) 0.0309(9) 0.0276(8) 0.0083(7) 0.0058(6) 0.0036(7)
C12 0.0210(7) 0.0297(8) 0.0409(10) 0.0164(7) 0.0065(7) 0.0039(6)
C13 0.0232(8) 0.0249(8) 0.0400(9) 0.0089(7) -0.0041(7) -0.0012(6)
C14 0.0304(8) 0.0240(8) 0.0272(8) 0.0050(6) 0.0003(6) 0.0018(6)
C15 0.0179(7) 0.0213(7) 0.0210(7) 0.0058(6) 0.0021(5) 0.0022(5)
C16 0.0281(8) 0.0341(9) 0.0254(8) 0.0110(7) 0.0068(6) 0.0129(7)
C17 0.0191(7) 0.0212(7) 0.0176(7) 0.0032(5) 0.0022(5) 0.0017(5)
C18 0.0159(6) 0.0215(7) 0.0202(7) 0.0049(5) 0.0011(5) 0.0042(5)
C19 0.0208(7) 0.0212(7) 0.0162(7) 0.0031(5) 0.0024(5) 0.0016(6)
C20 0.0181(7) 0.0228(7) 0.0209(7) 0.0023(6) 0.0048(5) 0.0044(5)
C21 0.0214(7) 0.0257(8) 0.0254(8) 0.0063(6) 0.0018(6) 0.0076(6)
C22 0.0244(7) 0.0274(8) 0.0215(7) 0.0080(6) 0.0022(6) 0.0064(6)

loop_
_atom_type_symbol
_atom_type_description
_atom_type_scat_dispersion_real
_atom_type_scat_dispersion_imag
_atom_type_scat_source
C C 0.0033 0.0016 'International Tables Vol C Tables 4.2.6.8 and 6.1.1.4'
H H 0.0000 0.0000 'International Tables Vol C Tables 4.2.6.8 and 6.1.1.4'
N N 0.0061 0.0033 'International Tables Vol C Tables 4.2.6.8 and 6.1.1.4'
O O 0.0106 0.0060 'International Tables Vol C Tables 4.2.6.8 and 6.1.1.4'

loop_
_geom_angle_atom_site_label_1
_geom_angle_atom_site_label_2
_geom_angle_atom_site_label_3
_geom_angle
C15 N1 N2 115.66(12)
C17 N2 N1 118.58(12)
O3 N3 O2 122.29(12)
O3 N3 C18 118.70(12)
O2 N3 C18 119.01(11)
O4 N4 O5 123.27(12)
O4 N4 C20 118.81(12)
O5 N4 C20 117.92(12)
C8 O1 C7 112.11(10)
C1 C2 C4 120.41(14)
C1 C2 C3 121.15(14)
C4 C2 C3 60.17(10)
C2 C3 C4 59.68(9)
C2 C4 C5 120.24(13)
C2 C4 C3 60.15(10)
C5 C4 C3 120.91(13)
C4 C5 C6 113.17(12)
C7 C6 C5 112.89(12)
O1 C7 C15 110.97(11)
O1 C7 C6 107.02(11)
C15 C7 C6 111.38(12)
O1 C8 C9 109.89(12)
C10 C9 C14 119.24(14)
C10 C9 C8 121.58(13)
C14 C9 C8 119.16(13)
C9 C10 C11 119.97(14)
C12 C11 C10 120.47(15)
C11 C12 C13 119.63(14)
C12 C13 C14 120.03(15)
C13 C14 C9 120.66(15)
N1 C15 C16 125.98(13)
N1 C15 C7 114.77(12)
C16 C15 C7 119.13(12)
N2 C17 C18 122.92(13)
N2 C17 C22 120.22(13)
C18 C17 C22 116.86(12)
C19 C18 C17 121.31(13)
C19 C18 N3 116.06(12)
C17 C18 N3 122.61(12)
C20 C19 C18 119.23(13)
C19 C20 C21 121.27(13)
C19 C20 N4 118.83(13)
C21 C20 N4 119.88(13)
C22 C21 C20 119.75(14)
C21 C22 C17 121.58(14)

loop_
_geom_bond_atom_site_label_1
_geom_bond_atom_site_label_2
_geom_bond_distance
N1 C15 1.2859(18)
N1 N2 1.3875(16)
N2 C17 1.3542(17)
N3 O3 1.2252(15)
N3 O2 1.2430(15)
N3 C18 1.4491(17)
N4 O4 1.2275(15)
N4 O5 1.2348(15)
N4 C20 1.4549(18)
O1 C8 1.4213(17)
O1 C7 1.4299(16)
C1 C2 1.500(2)
C2 C4 1.500(2)
C2 C3 1.507(2)
C3 C4 1.507(2)
C4 C5 1.502(2)
C5 C6 1.5252(19)
C6 C7 1.524(2)
C7 C15 1.5114(19)
C8 C9 1.504(2)
C9 C10 1.386(2)
C9 C14 1.390(2)
C10 C11 1.393(2)
C11 C12 1.383(2)
C12 C13 1.384(2)
C13 C14 1.386(2)
C15 C16 1.497(2)
C17 C18 1.4177(19)
C17 C22 1.418(2)
C18 C19 1.3943(19)
C19 C20 1.3716(19)
C20 C21 1.394(2)
C21 C22 1.366(2)
